data_4028952
loop_
_publ_author_name
'Aravind, Appu'
'Sankar, Muthukumar Gomathi'
'Varghese, Babu'
'Baskaran, Sundarababu'

_publ_section_title
;
 Regioselective Reductive Cleavage of Bis-benzylidene Acetal:
 Stereoselective Synthesis of Anticancer Agent OGT2378 and Glycosidase
 Inhibitor 1,4-Dideoxy-1,4-imino-l-xylitol
;
_journal_issue 7
_journal_name_full 'The Journal of Organic Chemistry'
_journal_page_first 2858
_journal_page_last 2861
_journal_paper_doi 10.1021/jo900030p
_journal_volume 74
_journal_year 2009
_chemical_absolute_configuration ad
_chemical_formula_moiety 'C14 H25 N1 O6'
_chemical_formula_sum 'C14 H25 N O6'
_chemical_formula_weight 303.35
_chemical_name_systematic
;
 ?
;
_space_group_IT_number 19
_symmetry_cell_setting orthorhombic
_symmetry_space_group_name_Hall 'P 2ac 2ab'
_symmetry_space_group_name_H-M 'P 21 21 21'
_atom_sites_solution_hydrogens geom
_atom_sites_solution_primary direct
_atom_sites_solution_secondary difmap
_audit_creation_method SHELXL-97
_cell_angle_alpha 90.00
_cell_angle_beta 90.00
_cell_angle_gamma 90.00
_cell_formula_units_Z 4
_cell_length_a 5.9404(4)
_cell_length_b 12.3076(8)
_cell_length_c 21.338(3)
_cell_measurement_reflns_used 25
_cell_measurement_temperature 293(2)
_cell_measurement_theta_max 30
_cell_measurement_theta_min 20
_cell_volume 1560.1(3)
_computing_cell_refinement 'cad4 system software'
_computing_data_collection 'cad4 system software'
_computing_data_reduction 'xcad4 (wingx)'
_computing_molecular_graphics 'ortep32 (wingx)'
_computing_publication_material 'SHELXL-97 (Sheldrick, 1997)'
_computing_structure_refinement 'SHELXL-97 (Sheldrick, 1997)'
_computing_structure_solution 'sir92 (wingx)'
_diffrn_ambient_temperature 293(2)
_diffrn_measured_fraction_theta_full 0.999
_diffrn_measured_fraction_theta_max 0.999
_diffrn_measurement_device_type 'cad4 diffractometer'
_diffrn_measurement_method 'omega twotheta'
_diffrn_radiation_monochromator graphite
_diffrn_radiation_source 'fine-focus sealed tube'
_diffrn_radiation_type CuK\a
_diffrn_radiation_wavelength 1.54180
_diffrn_reflns_av_R_equivalents 0.0000
_diffrn_reflns_av_sigmaI/netI 0.0121
_diffrn_reflns_limit_h_max 7
_diffrn_reflns_limit_h_min 0
_diffrn_reflns_limit_k_max 14
_diffrn_reflns_limit_k_min 0
_diffrn_reflns_limit_l_max 25
_diffrn_reflns_limit_l_min 0
_diffrn_reflns_number 1670
_diffrn_reflns_theta_full 67.92
_diffrn_reflns_theta_max 67.92
_diffrn_reflns_theta_min 4.14
_diffrn_standards_decay_% 0
_diffrn_standards_interval_time '1 hour'
_diffrn_standards_number 2
_exptl_absorpt_coefficient_mu 0.839
_exptl_absorpt_correction_T_max 0.9980
_exptl_absorpt_correction_T_min 0.9639
_exptl_absorpt_correction_type psi-scan
_exptl_absorpt_process_details
;
North A.C.T., Phillips D.C. & Mathews F.S. (1968) Acta. Cryst. A24, 351
Number of psi-scan sets used was   4
Theta correction was applied.
Averaged transmission function was used.
No Fourier smoothing was applied.
;
_exptl_crystal_colour colourless
_exptl_crystal_density_diffrn 1.292
_exptl_crystal_density_method 'not measured'
_exptl_crystal_description needle
_exptl_crystal_F_000 656
_exptl_crystal_size_max 0.3
_exptl_crystal_size_mid 0.2
_exptl_crystal_size_min 0.2
_refine_diff_density_max 0.190
_refine_diff_density_min -0.135
_refine_diff_density_rms 0.033
_refine_ls_abs_structure_details 'Flack H D (1983), Acta Cryst. A39, 876-881'
_refine_ls_abs_structure_Flack -0.4(2)
_refine_ls_extinction_coef 0.0509(16)
_refine_ls_extinction_expression Fc^*^=kFc[1+0.001xFc^2^\l^3^/sin(2\q)]^-1/4^
_refine_ls_extinction_method SHELXL
_refine_ls_goodness_of_fit_ref 1.119
_refine_ls_hydrogen_treatment constr
_refine_ls_matrix_type full
_refine_ls_number_parameters 191
_refine_ls_number_reflns 1670
_refine_ls_number_restraints 0
_refine_ls_restrained_S_all 1.119
_refine_ls_R_factor_all 0.0278
_refine_ls_R_factor_gt 0.0270
_refine_ls_shift/su_max 0.000
_refine_ls_shift/su_mean 0.000
_refine_ls_structure_factor_coef Fsqd
_refine_ls_weighting_details 'calc w=1/[\s^2^(Fo^2^)+(0.0409P)^2^+0.2049P] where P=(Fo^2^+2Fc^2^)/3'
_refine_ls_weighting_scheme calc
_refine_ls_wR_factor_gt 0.0724
_refine_ls_wR_factor_ref 0.0732
_reflns_number_gt 1622
_reflns_number_total 1670
_reflns_threshold_expression >2sigma(I)
_cod_data_source_file jo900030psup1.cif
_cod_data_source_block aravind2
_cod_depositor_comments
;
The following automatic conversions were performed:

'_symmetry_cell_setting' value 'Orthorhombic' changed to
'orthorhombic' according to
/home/saulius/struct/CIF-dictionaries/cif_core.dic dictionary named
'cif_core.dic' version 2.4.2 from 2011-04-26.

Automatic conversion script
Id: cif_fix_values 1891 2012-01-12 08:04:46Z andrius 
;
_cod_original_sg_symbol_H-M P212121
_cod_database_code 4028952
_exptl_absorpt_factor_mur 0.000

loop_
_symmetry_equiv_pos_as_xyz
'x, y, z'
'-x+1/2, -y, z+1/2'
'x+1/2, -y+1/2, -z'
'-x, y+1/2, -z+1/2'

loop_
_atom_site_label
_atom_site_type_symbol
_atom_site_fract_x
_atom_site_fract_y
_atom_site_fract_z
_atom_site_U_iso_or_equiv
_atom_site_adp_type
_atom_site_occupancy
_atom_site_symmetry_multiplicity
_atom_site_calc_flag
_atom_site_refinement_flags
C1 C -0.0046(3) 0.37501(12) 0.81943(7) 0.0333(4) Uani 1 1 d .
H1A H -0.0288 0.4358 0.7913 0.040 Uiso 1 1 calc R
H1B H -0.1359 0.3688 0.8462 0.040 Uiso 1 1 calc R
C2 C 0.0204(3) 0.27045(13) 0.78075(7) 0.0327(4) Uani 1 1 d .
H2 H 0.1376 0.2795 0.7489 0.039 Uiso 1 1 calc R
C3 C 0.0857(3) 0.18271(12) 0.82618(7) 0.0325(4) Uani 1 1 d .
H3 H -0.0346 0.1723 0.8570 0.039 Uiso 1 1 calc R
C4 C 0.3002(3) 0.21255(12) 0.85894(7) 0.0311(4) Uani 1 1 d .
H4 H 0.4145 0.2291 0.8272 0.037 Uiso 1 1 calc R
C5 C 0.2742(3) 0.31087(12) 0.90167(7) 0.0302(4) Uani 1 1 d .
H5 H 0.4235 0.3313 0.9172 0.036 Uiso 1 1 calc R
C6 C 0.1194(3) 0.29504(14) 0.95758(7) 0.0386(4) Uani 1 1 d .
H6A H -0.0367 0.3006 0.9447 0.046 Uiso 1 1 calc R
H6B H 0.1432 0.2240 0.9761 0.046 Uiso 1 1 calc R
C7 C 0.2933(4) 0.02820(12) 0.84388(8) 0.0390(4) Uani 1 1 d .
C8 C 0.4970(4) -0.01295(17) 0.80949(10) 0.0567(5) Uani 1 1 d .
H8A H 0.5968 -0.0481 0.8385 0.085 Uiso 1 1 calc R
H8B H 0.5734 0.0469 0.7900 0.085 Uiso 1 1 calc R
H8C H 0.4511 -0.0640 0.7780 0.085 Uiso 1 1 calc R
C9 C 0.1658(5) -0.05815(15) 0.87877(9) 0.0578(6) Uani 1 1 d .
H9A H 0.2640 -0.0927 0.9084 0.087 Uiso 1 1 calc R
H9B H 0.1104 -0.1112 0.8496 0.087 Uiso 1 1 calc R
H9C H 0.0414 -0.0257 0.9005 0.087 Uiso 1 1 calc R
C10 C 0.2869(3) 0.49771(12) 0.85699(7) 0.0287(3) Uani 1 1 d .
C11 C 0.5752(3) 0.60370(13) 0.91171(8) 0.0343(4) Uani 1 1 d .
C12 C 0.6553(4) 0.67356(16) 0.85782(11) 0.0551(5) Uani 1 1 d .
H12A H 0.5279 0.6982 0.8340 0.083 Uiso 1 1 calc R
H12B H 0.7529 0.6317 0.8313 0.083 Uiso 1 1 calc R
H12C H 0.7359 0.7351 0.8739 0.083 Uiso 1 1 calc R
C13 C 0.4024(4) 0.65930(18) 0.95300(11) 0.0570(6) Uani 1 1 d .
H13A H 0.2790 0.6840 0.9277 0.086 Uiso 1 1 calc R
H13B H 0.4708 0.7203 0.9736 0.086 Uiso 1 1 calc R
H13C H 0.3481 0.6088 0.9838 0.086 Uiso 1 1 calc R
C14 C 0.7731(3) 0.56327(16) 0.95018(9) 0.0446(4) Uani 1 1 d .
H14A H 0.7190 0.5190 0.9840 0.067 Uiso 1 1 calc R
H14B H 0.8543 0.6242 0.9668 0.067 Uiso 1 1 calc R
H14C H 0.8713 0.5211 0.9240 0.067 Uiso 1 1 calc R
N1 N 0.1950(2) 0.39683(10) 0.85844(6) 0.0296(3) Uani 1 1 d .
O1 O -0.1911(2) 0.25305(9) 0.75194(6) 0.0453(3) Uani 1 1 d .
H1' H -0.1860 0.1976 0.7307 0.068 Uiso 1 1 calc R
O2 O 0.1471(2) 0.08052(8) 0.79945(5) 0.0411(3) Uani 1 1 d .
O3 O 0.3584(2) 0.11268(9) 0.88860(5) 0.0412(3) Uani 1 1 d .
O4 O 0.1723(3) 0.37806(11) 1.00159(5) 0.0516(4) Uani 1 1 d .
H4' H 0.0741 0.3805 1.0286 0.077 Uiso 1 1 calc R
O5 O 0.2040(2) 0.57423(9) 0.82934(5) 0.0410(3) Uani 1 1 d .
O6 O 0.4814(2) 0.50086(8) 0.88855(5) 0.0339(3) Uani 1 1 d .

loop_
_atom_site_aniso_label
_atom_site_aniso_U_11
_atom_site_aniso_U_22
_atom_site_aniso_U_33
_atom_site_aniso_U_23
_atom_site_aniso_U_13
_atom_site_aniso_U_12
C1 0.0349(8) 0.0280(7) 0.0369(8) -0.0031(6) -0.0104(7) 0.0029(7)
C2 0.0376(9) 0.0298(8) 0.0308(7) -0.0030(6) -0.0087(7) 0.0033(7)
C3 0.0405(9) 0.0258(8) 0.0311(7) -0.0034(6) -0.0034(7) 0.0005(7)
C4 0.0372(9) 0.0266(7) 0.0296(7) 0.0007(6) -0.0045(7) 0.0038(7)
C5 0.0351(8) 0.0258(7) 0.0297(7) 0.0008(6) -0.0065(7) -0.0005(7)
C6 0.0479(10) 0.0352(8) 0.0328(7) -0.0009(7) 0.0011(8) -0.0026(8)
C7 0.0538(11) 0.0270(8) 0.0361(8) -0.0034(6) -0.0110(8) 0.0040(8)
C8 0.0613(13) 0.0475(11) 0.0614(11) -0.0119(10) -0.0067(11) 0.0128(11)
C9 0.0894(18) 0.0386(9) 0.0453(9) 0.0035(8) -0.0086(12) -0.0104(12)
C10 0.0325(8) 0.0270(7) 0.0266(6) -0.0017(6) 0.0014(7) 0.0020(7)
C11 0.0347(8) 0.0265(7) 0.0417(8) -0.0061(7) -0.0009(7) -0.0049(7)
C12 0.0518(12) 0.0444(10) 0.0690(12) 0.0149(10) -0.0027(11) -0.0145(10)
C13 0.0496(11) 0.0554(12) 0.0662(12) -0.0251(10) 0.0017(10) 0.0080(11)
C14 0.0404(9) 0.0466(10) 0.0469(9) -0.0106(8) -0.0073(8) -0.0026(9)
N1 0.0340(7) 0.0246(6) 0.0303(6) 0.0002(5) -0.0074(6) 0.0003(6)
O1 0.0494(8) 0.0351(6) 0.0515(7) -0.0106(5) -0.0245(7) 0.0050(6)
O2 0.0588(8) 0.0271(6) 0.0373(6) -0.0063(4) -0.0143(6) 0.0070(6)
O3 0.0588(8) 0.0264(5) 0.0383(6) -0.0025(5) -0.0171(6) 0.0062(6)
O4 0.0596(9) 0.0567(8) 0.0385(6) -0.0158(6) 0.0069(7) -0.0047(8)
O5 0.0455(7) 0.0298(6) 0.0478(6) 0.0084(5) -0.0086(6) 0.0003(6)
O6 0.0330(6) 0.0253(5) 0.0434(6) -0.0023(5) -0.0064(5) -0.0014(5)

loop_
_atom_type_symbol
_atom_type_description
_atom_type_scat_dispersion_real
_atom_type_scat_dispersion_imag
_atom_type_scat_source
C C 0.0181 0.0091 'International Tables Vol C Tables 4.2.6.8 and 6.1.1.4'
H H 0.0000 0.0000 'International Tables Vol C Tables 4.2.6.8 and 6.1.1.4'
N N 0.0311 0.0180 'International Tables Vol C Tables 4.2.6.8 and 6.1.1.4'
O O 0.0492 0.0322 'International Tables Vol C Tables 4.2.6.8 and 6.1.1.4'

loop_
_geom_angle_atom_site_label_1
_geom_angle_atom_site_label_2
_geom_angle_atom_site_label_3
_geom_angle
N1 C1 C2 112.22(13)
N1 C1 H1A 109.2
C2 C1 H1A 109.2
N1 C1 H1B 109.2
C2 C1 H1B 109.2
H1A C1 H1B 107.9
O1 C2 C3 113.63(14)
O1 C2 C1 105.91(13)
C3 C2 C1 106.29(12)
O1 C2 H2 110.3
C3 C2 H2 110.3
C1 C2 H2 110.3
O2 C3 C4 100.67(13)
O2 C3 C2 116.19(13)
C4 C3 C2 110.14(13)
O2 C3 H3 109.8
C4 C3 H3 109.8
C2 C3 H3 109.8
O3 C4 C3 101.66(13)
O3 C4 C5 116.36(12)
C3 C4 C5 112.81(14)
O3 C4 H4 108.5
C3 C4 H4 108.5
C5 C4 H4 108.5
N1 C5 C6 112.87(14)
N1 C5 C4 103.12(11)
C6 C5 C4 115.45(13)
N1 C5 H5 108.4
C6 C5 H5 108.4
C4 C5 H5 108.4
O4 C6 C5 107.02(14)
O4 C6 H6A 110.3
C5 C6 H6A 110.3
O4 C6 H6B 110.3
C5 C6 H6B 110.3
H6A C6 H6B 108.6
O2 C7 O3 105.75(12)
O2 C7 C9 109.80(18)
O3 C7 C9 108.22(13)
O2 C7 C8 108.38(14)
O3 C7 C8 110.18(17)
C9 C7 C8 114.18(16)
C7 C8 H8A 109.5
C7 C8 H8B 109.5
H8A C8 H8B 109.5
C7 C8 H8C 109.5
H8A C8 H8C 109.5
H8B C8 H8C 109.5
C7 C9 H9A 109.5
C7 C9 H9B 109.5
H9A C9 H9B 109.5
C7 C9 H9C 109.5
H9A C9 H9C 109.5
H9B C9 H9C 109.5
O5 C10 O6 124.88(15)
O5 C10 N1 123.84(15)
O6 C10 N1 111.26(13)
O6 C11 C12 110.69(14)
O6 C11 C13 109.14(14)
C12 C11 C13 113.47(17)
O6 C11 C14 101.15(13)
C12 C11 C14 110.71(16)
C13 C11 C14 110.99(15)
C11 C12 H12A 109.5
C11 C12 H12B 109.5
H12A C12 H12B 109.5
C11 C12 H12C 109.5
H12A C12 H12C 109.5
H12B C12 H12C 109.5
C11 C13 H13A 109.5
C11 C13 H13B 109.5
H13A C13 H13B 109.5
C11 C13 H13C 109.5
H13A C13 H13C 109.5
H13B C13 H13C 109.5
C11 C14 H14A 109.5
C11 C14 H14B 109.5
H14A C14 H14B 109.5
C11 C14 H14C 109.5
H14A C14 H14C 109.5
H14B C14 H14C 109.5
C10 N1 C1 118.54(13)
C10 N1 C5 122.70(13)
C1 N1 C5 118.53(12)
C2 O1 H1' 109.5
C3 O2 C7 106.57(11)
C4 O3 C7 105.01(11)
C6 O4 H4' 109.5
C10 O6 C11 121.46(12)

loop_
_geom_bond_atom_site_label_1
_geom_bond_atom_site_label_2
_geom_bond_distance
C1 N1 1.474(2)
C1 C2 1.536(2)
C1 H1A 0.9700
C1 H1B 0.9700
C2 O1 1.415(2)
C2 C3 1.502(2)
C2 H2 0.9800
C3 O2 1.4283(18)
C3 C4 1.499(2)
C3 H3 0.9800
C4 O3 1.4252(18)
C4 C5 1.523(2)
C4 H4 0.9800
C5 N1 1.4804(19)
C5 C6 1.519(2)
C5 H5 0.9800
C6 O4 1.423(2)
C6 H6A 0.9700
C6 H6B 0.9700
C7 O2 1.438(2)
C7 O3 1.4634(19)
C7 C9 1.503(3)
C7 C8 1.503(3)
C8 H8A 0.9600
C8 H8B 0.9600
C8 H8C 0.9600
C9 H9A 0.9600
C9 H9B 0.9600
C9 H9C 0.9600
C10 O5 1.216(2)
C10 O6 1.338(2)
C10 N1 1.357(2)
C11 O6 1.4686(18)
C11 C12 1.513(3)
C11 C13 1.516(3)
C11 C14 1.518(2)
C12 H12A 0.9600
C12 H12B 0.9600
C12 H12C 0.9600
C13 H13A 0.9600
C13 H13B 0.9600
C13 H13C 0.9600
C14 H14A 0.9600
C14 H14B 0.9600
C14 H14C 0.9600
O1 H1' 0.8200
O4 H4' 0.8200

loop_
_geom_hbond_atom_site_label_D
_geom_hbond_atom_site_label_H
_geom_hbond_atom_site_label_A
_geom_hbond_distance_DH
_geom_hbond_distance_HA
_geom_hbond_distance_DA
_geom_hbond_angle_DHA
_geom_hbond_site_symmetry_A
O1 H1' O5 0.82 1.99 2.8031(16) 171.6 4_546
O4 H4' O3 0.82 2.18 2.9965(18) 170.6 3_457

loop_
_geom_torsion_atom_site_label_1
_geom_torsion_atom_site_label_2
_geom_torsion_atom_site_label_3
_geom_torsion_atom_site_label_4
_geom_torsion
N1 C1 C2 O1 173.13(13)
N1 C1 C2 C3 51.96(18)
O1 C2 C3 O2 71.78(19)
C1 C2 C3 O2 -172.14(15)
O1 C2 C3 C4 -174.64(12)
C1 C2 C3 C4 -58.56(18)
O2 C3 C4 O3 -44.92(14)
C2 C3 C4 O3 -168.11(13)
O2 C3 C4 C5 -170.27(12)
C2 C3 C4 C5 66.54(17)
O3 C4 C5 N1 -175.09(14)
C3 C4 C5 N1 -58.15(16)
O3 C4 C5 C6 -51.5(2)
C3 C4 C5 C6 65.42(17)
N1 C5 C6 O4 -80.48(17)
C4 C5 C6 O4 161.24(14)
O5 C10 N1 C1 6.3(2)
O6 C10 N1 C1 -172.34(12)
O5 C10 N1 C5 -168.14(15)
O6 C10 N1 C5 13.2(2)
C2 C1 N1 C10 131.11(15)
C2 C1 N1 C5 -54.23(18)
C6 C5 N1 C10 102.59(17)
C4 C5 N1 C10 -132.15(15)
C6 C5 N1 C1 -71.83(17)
C4 C5 N1 C1 53.43(17)
C4 C3 O2 C7 35.80(16)
C2 C3 O2 C7 154.68(16)
O3 C7 O2 C3 -13.74(18)
C9 C7 O2 C3 102.79(16)
C8 C7 O2 C3 -131.87(16)
C3 C4 O3 C7 37.03(16)
C5 C4 O3 C7 159.98(16)
O2 C7 O3 C4 -15.49(18)
C9 C7 O3 C4 -133.09(18)
C8 C7 O3 C4 101.43(17)
O5 C10 O6 C11 21.9(2)
N1 C10 O6 C11 -159.48(14)
C12 C11 O6 C10 -69.54(19)
C13 C11 O6 C10 56.04(19)
C14 C11 O6 C10 173.09(13)
